data_4519277
loop_
_publ_author_name
'Deneff, Jacob I.'
'Rohwer, Lauren E. S.'
'Butler, Kimberly S.'
'Valdez, Nichole R.'
'Rodriguez, Mark A.'
'Luk, Ting S.'
'Sava Gallis, Dorina F.'

_publ_section_title
;
 Covert MOF-Based Photoluminescent Tags via Tunable Linker Energetics.
;
_journal_issue 2
_journal_name_full 'ACS applied materials &amp; interfaces'
_journal_page_first 3038
_journal_page_last 3047
_journal_paper_doi 10.1021/acsami.1c20432
_journal_volume 14
_journal_year 2022
_chemical_formula_moiety 'C132 Eu5.847 Nd3.153 O45.714 Yb0.326'
_chemical_formula_sum 'C132 Eu5.8 Nd3.2 O45.68 Yb0.32'
_chemical_formula_weight 3714.51
_space_group_crystal_system trigonal
_space_group_IT_number 156
_space_group_name_Hall 'P 3 -2"'
_space_group_name_H-M_alt 'P 3 m 1'
_audit_creation_date 2021-06-16
_audit_creation_method
;
Olex2 1.3
(compiled Nov 21 2019 18:26:39 for OlexSys, GUI svn.r6003)
;
_cell_angle_alpha 90
_cell_angle_beta 90
_cell_angle_gamma 120
_cell_formula_units_Z 1
_cell_length_a 22.2900(6)
_cell_length_b 22.2900(6)
_cell_length_c 16.4950(8)
_cell_measurement_reflns_used 9893
_cell_measurement_temperature 150.0
_cell_measurement_theta_max 66.19
_cell_measurement_theta_min 2.68
_cell_volume 7097.5(4)
_computing_cell_refinement 'SAINT V8.40A (Bruker, 2016)'
_computing_data_reduction 'SAINT V8.40A (Bruker, 2016)'
_computing_molecular_graphics 'Olex2 1.3 (Dolomanov et al., 2009)'
_computing_publication_material 'Olex2 1.3 (Dolomanov et al., 2009)'
_computing_structure_refinement 'XL  (Sheldrick, 2008)'
_computing_structure_solution 'SHELXT 2014/5 (Sheldrick, 2014)'
_diffrn_ambient_temperature 150.0
_diffrn_measured_fraction_theta_full 0.998
_diffrn_measured_fraction_theta_max 0.998
_diffrn_measurement_device_type 'Bruker APEX-II CCD'
_diffrn_measurement_method '\f and \w scans'
_diffrn_radiation_type CuK\a
_diffrn_radiation_wavelength 1.54178
_diffrn_reflns_av_R_equivalents 0.1697
_diffrn_reflns_av_unetI/netI 0.0675
_diffrn_reflns_Laue_measured_fraction_full 0.998
_diffrn_reflns_Laue_measured_fraction_max 0.998
_diffrn_reflns_limit_h_max 23
_diffrn_reflns_limit_h_min -26
_diffrn_reflns_limit_k_max 26
_diffrn_reflns_limit_k_min -26
_diffrn_reflns_limit_l_max 19
_diffrn_reflns_limit_l_min -19
_diffrn_reflns_number 105872
_diffrn_reflns_point_group_measured_fraction_full 0.998
_diffrn_reflns_point_group_measured_fraction_max 0.998
_diffrn_reflns_theta_full 65.046
_diffrn_reflns_theta_max 65.046
_diffrn_reflns_theta_min 4.788
_diffrn_source_current 1.0
_diffrn_source_power 0.05
_diffrn_source_voltage 50.0
_diffrn_standards_number 0
_exptl_absorpt_coefficient_mu 13.901
_exptl_absorpt_correction_T_max 0.7528
_exptl_absorpt_correction_T_min 0.5187
_exptl_absorpt_correction_type multi-scan
_exptl_absorpt_process_details
;
SADABS-2016/2 (Bruker,2016/2) was used for absorption correction.
wR2(int) was 0.1455 before and 0.1020 after correction.
The Ratio of minimum to maximum transmission is 0.6890.
The \l/2 correction factor is Not present.
;
_exptl_crystal_colour 'clear colourless'
_exptl_crystal_colour_lustre clear
_exptl_crystal_colour_primary colourless
_exptl_crystal_density_diffrn 0.869
_exptl_crystal_description hexagonal
_exptl_crystal_F_000 1737
_exptl_crystal_size_max 0.8
_exptl_crystal_size_mid 0.6
_exptl_crystal_size_min 0.6
_refine_diff_density_max 3.369
_refine_diff_density_min -1.296
_refine_diff_density_rms 0.146
_refine_ls_abs_structure_details
;
 Refined as an inversion twin.
;
_refine_ls_abs_structure_Flack 0.502(17)
_refine_ls_extinction_method none
_refine_ls_goodness_of_fit_ref 1.126
_refine_ls_hydrogen_treatment undef
_refine_ls_matrix_type full
_refine_ls_number_parameters 296
_refine_ls_number_reflns 8762
_refine_ls_number_restraints 676
_refine_ls_restrained_S_all 1.093
_refine_ls_R_factor_all 0.1149
_refine_ls_R_factor_gt 0.0846
_refine_ls_shift/su_max 0.002
_refine_ls_shift/su_mean 0.000
_refine_ls_structure_factor_coef Fsqd
_refine_ls_weighting_details 'w=1/[\s^2^(Fo^2^)+(0.1003P)^2^+55.5127P] where P=(Fo^2^+2Fc^2^)/3'
_refine_ls_weighting_scheme calc
_refine_ls_wR_factor_gt 0.2080
_refine_ls_wR_factor_ref 0.2375
_reflns_Friedel_coverage 0.996
_reflns_Friedel_fraction_full 0.997
_reflns_Friedel_fraction_max 0.997
_reflns_number_gt 6855
_reflns_number_total 8762
_reflns_threshold_expression 'I > 2\s(I)'
_cod_data_source_file am1c20432_si_004.cif
_cod_data_source_block phase1_3m_tbap_b
_cod_original_cell_volume 7097.5(5)
_cod_original_formula_sum 'C132 Eu5.80 Nd3.20 O45.68 Yb0.32'
_cod_database_code 4519277
_shelx_shelxl_version_number 2018/3
_shelx_space_group_comment
;
The symmetry employed for this shelxl refinement is uniquely defined
by the following loop, which should always be used as a source of
symmetry information in preference to the above space-group names.
They are only intended as comments.
;
_shelx_estimated_absorpt_t_max 0.044
_shelx_estimated_absorpt_t_min 0.032
_olex2_refinement_description
;
1. Twinned data refinement
 Scales: 0.498(17)
 0.502(17)
2. Shared sites
{Eu1A, O1B}
{Nd1B, O1A}
{Eu3A, O3B}
{Nd3B, O3A}
3. Restrained distances
 Eu1A-O1A \\sim Nd1B-O1B
 with sigma of 0.02
 Eu2A-O21A \\sim Nd2B-O21B
 with sigma of 0.02
4. Restrained planarity
 C1, C2, C3, C4, C5, C6, C7, C8, C9, C10, C71, C81
 with sigma of 0.1
 C71, C72A, C73A, C74, C75A, C76A, C77
 with sigma of 0.1
 C71, C72B, C73B, C74, C75B, C76B, C77
 with sigma of 0.1
 C81, C82A, C83A, C84, C85A, C86A, C87
 with sigma of 0.1
 C81, C82B, C83B, C84, C85B, C86B, C87
 with sigma of 0.1
5. Rigid bond restraints
 All non-hydrogen atoms
 with sigma for 1-2 distances of 0.01 and sigma for 1-3 distances of 0.01
6. Uiso/Uaniso restraints and constraints
All non-hydrogen atoms have similar U: within 2A with sigma of 0.04 and sigma
for terminal atoms of 0.08 within 2A
Uanis(O1A) = Uanis(O1B)
Uanis(O1A) = Uanis(O3A)
Uanis(Eu1A) = Uanis(O1B)
Uanis(Nd1B) = Uanis(O1A)
Uanis(Eu3A) = Uanis(O3B)
Uanis(Nd3B) = Uanis(O3A)
Uanis(Eu2A) = Uanis(O21A) = Uanis(Nd2B) = Uanis(O21B)
Uanis(Yb4) = Uanis(Yb5)
Uanis(O5A) = Uanis(O5B)
Uanis(O7A) = Uanis(O7B)
Uanis(O78A) = Uanis(O79A)
Uanis(O78B) = Uanis(O79B)
Uanis(O78A) = Uanis(O78B)
Uanis(O79A) = Uanis(O79B)
Uanis(O88A) = Uanis(O89A)
Uanis(O88B) = Uanis(O89B)
Uanis(O88A) = Uanis(O88B)
Uanis(O89A) = Uanis(O89B)
Uanis(C72A) = Uanis(C72B)
Uanis(C73A) = Uanis(C73B)
Uanis(C75A) = Uanis(C75B)
Uanis(C76A) = Uanis(C76B)
Uanis(C82A) = Uanis(C82B)
Uanis(C83A) = Uanis(C83B)
Uanis(C85A) = Uanis(C85B)
Uanis(C86A) = Uanis(C86B)
Uanis(C7) = Uanis(C9)
Uanis(C7) = Uanis(C1)
Uanis(C81) = Uanis(C8)
Uanis(C4) = Uanis(C8)
Uanis(C4) = Uanis(C3)
Uanis(C1) = Uanis(C2)
Uanis(O4) = Uanis(O6)
Uanis(O4) = Uanis(O2)
Uanis(O6) = Uanis(O2)
7. Others
 Sof(C72B)=Sof(C73B)=Sof(C75B)=Sof(C76B)=Sof(O78B)=Sof(O79B)=Sof(C82B)=
 Sof(C83B)=Sof(C85B)=Sof(C86B)=Sof(O88B)=Sof(O89B)=1-FVAR(1)
 Sof(O5B)=Sof(Nd1B)=Sof(O1B)=Sof(Nd2B)=Sof(Nd3B)=Sof(O3B)=Sof(O7B)=0.5*(1-
 FVAR(2))
 Sof(O5A)=Sof(Eu1A)=Sof(O1A)=Sof(Eu2A)=Sof(Eu3A)=Sof(O3A)=Sof(O7A)=0.5*FVAR(2)
 Sof(C72A)=Sof(C73A)=Sof(C75A)=Sof(C76A)=Sof(O78A)=Sof(O79A)=Sof(C82A)=
 Sof(C83A)=Sof(C85A)=Sof(C86A)=Sof(O88A)=Sof(O89A)=FVAR(1)
 Sof(Yb4)=Sof(Yb5)=0.16667*FVAR(3)
 Sof(O21A)=Sof(O21B)=0.5*FVAR(4)
;
_olex2_exptl_crystal_mounting_method 'Fluorolube on MiTeGen'
_olex2_submission_original_sample_id 'JID 449'
_olex2_submission_special_instructions 'No special instructions were received'

loop_
_space_group_symop_operation_xyz
'x, y, z'
'-y, x-y, z'
'-x+y, -x, z'
'-y, -x, z'
'-x+y, y, z'
'x, x-y, z'

loop_
_atom_site_label
_atom_site_type_symbol
_atom_site_fract_x
_atom_site_fract_y
_atom_site_fract_z
_atom_site_U_iso_or_equiv
_atom_site_adp_type
_atom_site_occupancy
_atom_site_site_symmetry_order
_atom_site_calc_flag
_atom_site_refinement_flags_posn
_atom_site_refinement_flags_adp
_atom_site_refinement_flags_occupancy
_atom_site_disorder_assembly
_atom_site_disorder_group
O5A O 0.3758(9) 0.6242(9) 0.5952(15) 0.056(6) Uani 0.650(2) 2 d S TU P A 1
Eu1A Eu 0.39211(7) 0.60789(7) 0.72350(13) 0.0267(4) Uani 0.650(2) 2 d DS TU P A 1
O1A O 0.27400(10) 0.5480(2) 0.7235(2) 0.0267(4) Uani 0.650(2) 2 d DS TU P A 1
Eu2A Eu 0.53826(12) 0.76913(6) 0.84327(15) 0.0269(4) Uani 0.650(2) 2 d DS TU P A 1
O21A O 0.6777(18) 0.8388(9) 0.818(3) 0.0269(4) Uani 0.29(2) 2 d DS TU P A 1
Eu3A Eu 0.39213(7) 0.60787(7) 0.96347(12) 0.0246(5) Uani 0.650(2) 2 d S TU P A 1
O3A O 0.4522(2) 0.72609(10) 0.9637(2) 0.0267(4) Uani 0.650(2) 2 d S TU P A 1
O7A O 0.3864(12) 0.6136(12) 1.1024(17) 0.078(8) Uani 0.650(2) 2 d S TU P A 1
O5B O 0.2967(16) 0.593(3) 0.593(3) 0.056(6) Uani 0.350(2) 2 d S TU P A 2
Nd1B Nd 0.27400(10) 0.5480(2) 0.7235(2) 0.0267(4) Uani 0.350(2) 2 d DS TU P A 2
O1B O 0.39211(7) 0.60789(7) 0.72350(13) 0.0267(4) Uani 0.350(2) 2 d DS TU P A 2
Nd2B Nd 0.43559(12) 0.56441(12) 0.8431(2) 0.0269(4) Uani 0.350(2) 2 d DS TU P A 2
O21B O 0.5060(9) 0.4940(9) 0.829(3) 0.0269(4) Uani 0.29(2) 2 d DS TU P A 2
Nd3B Nd 0.4522(2) 0.72609(10) 0.9637(2) 0.0267(4) Uani 0.350(2) 2 d S TU P A 2
O3B O 0.39213(7) 0.60787(7) 0.96347(12) 0.0246(5) Uani 0.350(2) 2 d S TU P A 2
O7B O 0.451(4) 0.7256(18) 1.114(3) 0.078(8) Uani 0.350(2) 2 d S TU P A 2
Yb4 Yb 0.333333 0.666667 0.4963(12) 0.070(4) Uani 0.163(6) 6 d S TU P A 2
Yb5 Yb 0.333333 0.666667 1.1869(12) 0.070(4) Uani 0.163(6) 6 d S TU P A 2
O2 O 0.4546(5) 0.6621(8) 0.8430(10) 0.0256(14) Uani 1 1 d . U . . .
O4 O 0.333333 0.666667 0.7576(19) 0.0256(14) Uani 1 6 d S TU P . .
O6 O 0.333333 0.666667 0.9254(19) 0.0256(14) Uani 1 6 d S TU P . .
C1 C 0.3354(13) 0.1125(13) 0.2591(16) 0.086(5) Uani 1 1 d . U . . .
C2 C 0.3370(14) 0.1685(7) 0.303(2) 0.086(5) Uani 1 2 d S TU P . .
C3 C 0.3362(13) 0.1681(6) 0.3878(19) 0.074(4) Uani 1 2 d S TU P . .
C4 C 0.3357(16) 0.2237(14) 0.4305(14) 0.074(4) Uani 1 1 d . U . . .
C5 C 0.331(2) 0.0556(15) 0.3832(16) 0.098(10) Uani 1 1 d . U . . .
C6 C 0.331(2) 0.0554(15) 0.3022(16) 0.095(9) Uani 1 1 d . U . . .
C7 C 0.3363(18) 0.1135(14) 0.1716(16) 0.086(5) Uani 1 1 d . U . . .
C8 C 0.3363(17) 0.2222(14) 0.5145(14) 0.074(4) Uani 1 1 d . U . . .
C9 C 0.336(3) 0.1680(13) 0.129(2) 0.086(5) Uani 1 2 d S TU P . .
C10 C 0.335(2) 0.1675(12) 0.557(2) 0.079(10) Uani 1 2 d S TU P . .
C71 C 0.3363(16) 0.0573(13) 0.1236(13) 0.065(5) Uani 1 1 d . U . . .
C74 C 0.3334(15) -0.0492(13) 0.0303(12) 0.052(5) Uani 1 1 d . U . . .
C77 C 0.3292(15) -0.1077(13) -0.0175(13) 0.049(4) Uani 1 1 d . U . . .
C72A C 0.281(3) 0.0179(19) 0.070(2) 0.070(6) Uani 0.650(2) 1 d . U P A 1
C73A C 0.277(2) -0.0340(19) 0.0247(19) 0.061(6) Uani 0.650(2) 1 d . U P A 1
C75A C 0.387(3) -0.013(2) 0.082(2) 0.064(6) Uani 0.650(2) 1 d . U P A 1
C76A C 0.394(3) 0.044(2) 0.124(2) 0.070(6) Uani 0.650(2) 1 d . U P A 1
O78A O 0.2770(14) -0.1376(12) -0.0684(12) 0.046(3) Uani 0.650(2) 1 d . U P A 1
O79A O 0.3704(13) -0.1261(12) -0.0055(13) 0.046(3) Uani 0.650(2) 1 d . U P A 1
C72B C 0.279(5) -0.012(4) 0.132(4) 0.070(6) Uani 0.350(2) 1 d . U P A 2
C73B C 0.281(4) -0.062(4) 0.084(3) 0.061(6) Uani 0.350(2) 1 d . U P A 2
C75B C 0.389(5) 0.020(4) 0.024(4) 0.064(6) Uani 0.350(2) 1 d . U P A 2
C76B C 0.387(5) 0.074(4) 0.074(4) 0.070(6) Uani 0.350(2) 1 d . U P A 2
O78B O 0.289(2) -0.170(2) -0.005(2) 0.046(3) Uani 0.350(2) 1 d . U P A 2
O79B O 0.394(2) -0.082(2) -0.062(2) 0.046(3) Uani 0.350(2) 1 d . U P A 2
C81 C 0.3369(17) 0.2793(14) 0.5644(13) 0.074(4) Uani 1 1 d . U . . .
C84 C 0.3326(16) 0.3816(13) 0.6544(15) 0.061(5) Uani 1 1 d . U . . .
C87 C 0.3305(14) 0.4379(13) 0.7039(16) 0.051(5) Uani 1 1 d . U . . .
C82A C 0.392(3) 0.350(2) 0.560(2) 0.075(6) Uani 0.650(2) 1 d . U P A 1
C83A C 0.386(3) 0.401(2) 0.609(2) 0.069(6) Uani 0.650(2) 1 d . U P A 1
C85A C 0.277(3) 0.311(2) 0.663(2) 0.069(6) Uani 0.650(2) 1 d . U P A 1
C86A C 0.284(3) 0.263(2) 0.618(2) 0.074(6) Uani 0.650(2) 1 d . U P A 1
O88A O 0.2799(13) 0.4164(12) 0.7547(16) 0.049(3) Uani 0.650(2) 1 d . U P A 1
O89A O 0.3710(12) 0.4963(13) 0.6904(16) 0.049(3) Uani 0.650(2) 1 d . U P A 1
C82B C 0.387(5) 0.313(4) 0.614(4) 0.075(6) Uani 0.350(2) 1 d . U P A 2
C83B C 0.387(5) 0.370(4) 0.665(4) 0.069(6) Uani 0.350(2) 1 d . U P A 2
C85B C 0.280(5) 0.345(4) 0.606(4) 0.069(6) Uani 0.350(2) 1 d . U P A 2
C86B C 0.281(5) 0.294(4) 0.553(4) 0.074(6) Uani 0.350(2) 1 d . U P A 2
O88B O 0.289(2) 0.459(2) 0.688(3) 0.049(3) Uani 0.350(2) 1 d . U P A 2
O89B O 0.390(2) 0.475(2) 0.745(3) 0.049(3) Uani 0.350(2) 1 d . U P A 2

loop_
_atom_site_aniso_label
_atom_site_aniso_U_11
_atom_site_aniso_U_22
_atom_site_aniso_U_33
_atom_site_aniso_U_23
_atom_site_aniso_U_13
_atom_site_aniso_U_12
O5A 0.081(12) 0.081(12) 0.015(6) -0.002(4) 0.002(4) 0.046(15)
Eu1A 0.0259(6) 0.0259(6) 0.0273(7) -0.0044(5) 0.0044(5) 0.0123(9)
O1A 0.0259(6) 0.0259(6) 0.0273(7) -0.0044(5) 0.0044(5) 0.0123(9)
Eu2A 0.0194(10) 0.0356(8) 0.0204(7) 0.0002(5) 0.0004(10) 0.0097(5)
O21A 0.0194(10) 0.0356(8) 0.0204(7) 0.0002(5) 0.0004(10) 0.0097(5)
Eu3A 0.0285(8) 0.0285(8) 0.0168(10) 0.0029(4) -0.0029(4) 0.0141(9)
O3A 0.0259(6) 0.0259(6) 0.0273(7) -0.0044(5) 0.0044(5) 0.0123(9)
O7A 0.093(11) 0.093(11) 0.010(6) -0.002(4) 0.002(4) 0.019(15)
O5B 0.081(12) 0.081(12) 0.015(6) -0.002(4) 0.002(4) 0.046(15)
Nd1B 0.0259(6) 0.0259(6) 0.0273(7) -0.0044(5) 0.0044(5) 0.0123(9)
O1B 0.0259(6) 0.0259(6) 0.0273(7) -0.0044(5) 0.0044(5) 0.0123(9)
Nd2B 0.0194(10) 0.0356(8) 0.0204(7) 0.0002(5) 0.0004(10) 0.0097(5)
O21B 0.0194(10) 0.0356(8) 0.0204(7) 0.0002(5) 0.0004(10) 0.0097(5)
Nd3B 0.0259(6) 0.0259(6) 0.0273(7) -0.0044(5) 0.0044(5) 0.0123(9)
O3B 0.0285(8) 0.0285(8) 0.0168(10) 0.0029(4) -0.0029(4) 0.0141(9)
O7B 0.093(11) 0.093(11) 0.010(6) -0.002(4) 0.002(4) 0.019(15)
Yb4 0.092(6) 0.092(6) 0.025(5) 0.000 0.000 0.046(3)
Yb5 0.092(6) 0.092(6) 0.025(5) 0.000 0.000 0.046(3)
O2 0.016(4) 0.047(4) 0.020(3) 0.001(3) 0.005(4) 0.021(4)
O4 0.016(4) 0.047(4) 0.020(3) 0.001(3) 0.005(4) 0.021(4)
O6 0.016(4) 0.047(4) 0.020(3) 0.001(3) 0.005(4) 0.021(4)
C1 0.203(15) 0.066(8) 0.035(5) -0.009(6) -0.008(9) 0.101(9)
C2 0.203(15) 0.066(8) 0.035(5) -0.009(6) -0.008(9) 0.101(9)
C3 0.171(11) 0.066(5) 0.020(5) 0.002(3) 0.004(6) 0.086(6)
C4 0.171(11) 0.066(5) 0.020(5) 0.002(3) 0.004(6) 0.086(6)
C5 0.24(3) 0.068(18) 0.034(8) -0.004(12) -0.001(18) 0.11(2)
C6 0.23(3) 0.066(16) 0.032(8) -0.010(11) -0.016(16) 0.105(18)
C7 0.203(15) 0.066(8) 0.035(5) -0.009(6) -0.008(9) 0.101(9)
C8 0.171(11) 0.066(5) 0.020(5) 0.002(3) 0.004(6) 0.086(6)
C9 0.203(15) 0.066(8) 0.035(5) -0.009(6) -0.008(9) 0.101(9)
C10 0.18(3) 0.068(11) 0.029(12) 0.004(9) 0.008(19) 0.088(16)
C71 0.151(15) 0.055(9) 0.028(9) -0.010(7) -0.012(9) 0.080(10)
C74 0.108(14) 0.053(9) 0.012(8) -0.012(7) -0.001(8) 0.054(9)
C77 0.087(13) 0.046(9) 0.026(10) -0.010(7) 0.002(7) 0.042(9)
C72A 0.131(15) 0.076(11) 0.034(12) -0.019(10) -0.006(10) 0.075(10)
C73A 0.115(14) 0.070(12) 0.025(11) -0.019(10) -0.004(9) 0.065(11)
C75A 0.110(15) 0.052(11) 0.047(14) -0.018(9) -0.009(10) 0.054(10)
C76A 0.128(15) 0.055(12) 0.048(14) -0.021(10) -0.016(10) 0.061(11)
O78A 0.074(9) 0.047(7) 0.021(6) -0.015(5) -0.001(5) 0.035(6)
O79A 0.074(9) 0.047(7) 0.021(6) -0.015(5) -0.001(5) 0.035(6)
C72B 0.131(15) 0.076(11) 0.034(12) -0.019(10) -0.006(10) 0.075(10)
C73B 0.115(14) 0.070(12) 0.025(11) -0.019(10) -0.004(9) 0.065(11)
C75B 0.110(15) 0.052(11) 0.047(14) -0.018(9) -0.009(10) 0.054(10)
C76B 0.128(15) 0.055(12) 0.048(14) -0.021(10) -0.016(10) 0.061(11)
O78B 0.074(9) 0.047(7) 0.021(6) -0.015(5) -0.001(5) 0.035(6)
O79B 0.074(9) 0.047(7) 0.021(6) -0.015(5) -0.001(5) 0.035(6)
C81 0.171(11) 0.066(5) 0.020(5) 0.002(3) 0.004(6) 0.086(6)
C84 0.104(15) 0.043(9) 0.052(13) -0.012(8) -0.002(9) 0.050(10)
C87 0.060(11) 0.034(8) 0.067(13) -0.019(8) -0.010(8) 0.029(8)
C82A 0.147(15) 0.065(10) 0.045(14) -0.003(9) 0.008(10) 0.077(10)
C83A 0.119(15) 0.060(11) 0.058(15) -0.005(10) 0.008(10) 0.066(11)
C85A 0.119(15) 0.045(10) 0.050(14) -0.019(10) 0.000(10) 0.047(10)
C86A 0.144(14) 0.058(11) 0.032(12) -0.017(9) 0.001(9) 0.060(10)
O88A 0.052(7) 0.042(5) 0.060(8) -0.022(5) -0.009(5) 0.029(5)
O89A 0.052(7) 0.042(5) 0.060(8) -0.022(5) -0.009(5) 0.029(5)
C82B 0.147(15) 0.065(10) 0.045(14) -0.003(9) 0.008(10) 0.077(10)
C83B 0.119(15) 0.060(11) 0.058(15) -0.005(10) 0.008(10) 0.066(11)
C85B 0.119(15) 0.045(10) 0.050(14) -0.019(10) 0.000(10) 0.047(10)
C86B 0.144(14) 0.058(11) 0.032(12) -0.017(9) 0.001(9) 0.060(10)
O88B 0.052(7) 0.042(5) 0.060(8) -0.022(5) -0.009(5) 0.029(5)
O89B 0.052(7) 0.042(5) 0.060(8) -0.022(5) -0.009(5) 0.029(5)

loop_
_atom_type_symbol
_atom_type_description
_atom_type_scat_dispersion_real
_atom_type_scat_dispersion_imag
_atom_type_scat_source
C C 0.0181 0.0091 'International Tables Vol C Tables 4.2.6.8 and 6.1.1.4'
Eu Eu -8.9294 11.1857 'International Tables Vol C Tables 4.2.6.8 and 6.1.1.4'
Nd Nd -3.1807 10.9079 'International Tables Vol C Tables 4.2.6.8 and 6.1.1.4'
O O 0.0492 0.0322 'International Tables Vol C Tables 4.2.6.8 and 6.1.1.4'
Yb Yb -7.2108 4.4329 'International Tables Vol C Tables 4.2.6.8 and 6.1.1.4'

loop_
_geom_angle_atom_site_label_1
_geom_angle_atom_site_label_2
_geom_angle_atom_site_label_3
_geom_angle
_geom_angle_site_symmetry_1
_geom_angle_site_symmetry_3
_geom_angle_publ_flag
O5A Eu1A Eu1A 75.7(7) . 3_565 ?
O5A Eu1A Eu1A 75.7(7) . 2_665 ?
O5A Eu1A O1A 81.9(4) . . ?
O5A Eu1A O1A 81.9(4) . 2_665 ?
O5A Eu1A Eu2A 117.2(2) . 3_565 ?
O5A Eu1A Eu3A 163.4(9) . . ?
O5A Eu1A O2 144.8(5) . . ?
O5A Eu1A O2 144.8(5) . 4_665 ?
O5A Eu1A O4 87.3(12) . . ?
O5A Eu1A O89A 89.4(9) . . ?
O5A Eu1A O89A 89.4(10) . 4_665 ?
Eu1A Eu1A Eu1A 60.002(1) 2_665 3_565 ?
Eu1A Eu1A Eu2A 111.62(4) 2_665 3_565 ?
Eu1A Eu1A Eu2A 60.29(4) 3_565 3_565 ?
Eu1A Eu1A Eu3A 90.01(5) 2_665 . ?
Eu1A Eu1A Eu3A 90.01(5) 3_565 . ?
O1A Eu1A Eu1A 30.47(10) 2_665 2_665 ?
O1A Eu1A Eu1A 90.47(10) . 2_665 ?
O1A Eu1A Eu1A 90.47(10) 2_665 3_565 ?
O1A Eu1A Eu1A 30.47(10) . 3_565 ?
O1A Eu1A O1A 120.94(19) 2_665 . ?
O1A Eu1A Eu2A 38.02(10) . 3_565 ?
O1A Eu1A Eu2A 135.69(12) 2_665 3_565 ?
O1A Eu1A Eu3A 90.02(11) 2_665 . ?
O1A Eu1A Eu3A 90.02(11) . . ?
O1A Eu1A O2 120.8(3) . . ?
O1A Eu1A O2 63.6(4) . 4_665 ?
O1A Eu1A O2 120.8(3) 2_665 4_665 ?
O1A Eu1A O2 63.6(4) 2_665 . ?
O1A Eu1A O4 61.42(14) . . ?
O1A Eu1A O4 61.42(14) 2_665 . ?
O1A Eu1A O89A 79.6(6) 2_665 4_665 ?
O1A Eu1A O89A 79.6(6) . . ?
O1A Eu1A O89A 155.9(6) 2_665 . ?
O1A Eu1A O89A 155.9(6) . 4_665 ?
Eu3A Eu1A Eu2A 60.12(5) . 3_565 ?
O2 Eu1A Eu1A 77.5(3) 4_665 3_565 ?
O2 Eu1A Eu1A 109.5(2) 4_665 2_665 ?
O2 Eu1A Eu1A 109.5(2) . 3_565 ?
O2 Eu1A Eu1A 77.5(3) . 2_665 ?
O2 Eu1A Eu2A 27.8(4) 4_665 3_565 ?
O2 Eu1A Eu2A 93.7(4) . 3_565 ?
O2 Eu1A Eu3A 33.6(4) . . ?
O2 Eu1A Eu3A 33.6(4) 4_665 . ?
O2 Eu1A O2 66.7(7) 4_665 . ?
O4 Eu1A Eu1A 32.8(3) . 3_565 ?
O4 Eu1A Eu1A 32.8(3) . 2_665 ?
O4 Eu1A Eu2A 79.0(4) . 3_565 ?
O4 Eu1A Eu3A 76.1(8) . . ?
O4 Eu1A O2 82.3(7) . . ?
O4 Eu1A O2 82.3(7) . 4_665 ?
O4 Eu1A O89A 140.9(6) . . ?
O4 Eu1A O89A 140.9(6) . 4_665 ?
O89A Eu1A Eu1A 163.2(6) . 2_665 ?
O89A Eu1A Eu1A 109.2(6) . 3_565 ?
O89A Eu1A Eu1A 109.2(6) 4_665 2_665 ?
O89A Eu1A Eu1A 163.2(6) 4_665 3_565 ?
O89A Eu1A Eu2A 135.5(6) 4_665 3_565 ?
O89A Eu1A Eu2A 68.1(6) . 3_565 ?
O89A Eu1A Eu3A 103.4(7) 4_665 . ?
O89A Eu1A Eu3A 103.4(7) . . ?
O89A Eu1A O2 78.3(7) . 4_665 ?
O89A Eu1A O2 78.3(7) 4_665 . ?
O89A Eu1A O2 119.2(7) . . ?
O89A Eu1A O2 119.2(7) 4_665 4_665 ?
O89A Eu1A O89A 77.9(12) 4_665 . ?
Eu1A O1A Eu1A 119.06(19) 3_565 . ?
Eu1A O1A Eu2A 109.06(12) 3_565 3_565 ?
Eu1A O1A Eu2A 109.06(11) . 3_565 ?
Eu1A Eu2A Eu1A 59.42(9) 2_665 . ?
Eu1A Eu2A Eu3A 89.35(7) 2_665 . ?
Eu1A Eu2A Eu3A 59.85(5) . . ?
O1A Eu2A Eu1A 32.92(5) 2_665 . ?
O1A Eu2A Eu1A 32.92(5) 2_665 2_665 ?
O1A Eu2A O21A 121.3(11) 2_665 . ?
O1A Eu2A Eu3A 85.64(8) 2_665 . ?
O1A Eu2A O3A 99.98(14) 2_665 . ?
O21A Eu2A Eu1A 128.8(8) . 2_665 ?
O21A Eu2A Eu1A 128.8(8) . . ?
O21A Eu2A Eu3A 141.2(6) . . ?
O3A Eu2A Eu1A 85.74(8) . . ?
O3A Eu2A Eu1A 85.74(8) . 2_665 ?
O3A Eu2A O21A 138.7(11) . . ?
O3A Eu2A Eu3A 32.95(5) . . ?
O2 Eu2A Eu1A 78.6(3) 6_565 . ?
O2 Eu2A Eu1A 30.5(4) . . ?
O2 Eu2A Eu1A 78.6(3) . 2_665 ?
O2 Eu2A Eu1A 30.5(4) 6_565 2_665 ?
O2 Eu2A O1A 61.3(4) . 2_665 ?
O2 Eu2A O1A 61.3(4) 6_565 2_665 ?
O2 Eu2A O21A 137.2(3) 6_565 . ?
O2 Eu2A O21A 137.2(3) . . ?
O2 Eu2A Eu3A 30.8(4) . . ?
O2 Eu2A Eu3A 78.7(3) 6_565 . ?
O2 Eu2A O3A 61.6(4) . . ?
O2 Eu2A O3A 61.6(4) 6_565 . ?
O2 Eu2A O2 84.0(5) 6_565 . ?
O2 Eu2A O78A 81.0(7) 6_565 5_666 ?
O2 Eu2A O78A 81.0(7) . 3_666 ?
O2 Eu2A O78A 137.9(7) 6_565 3_666 ?
O2 Eu2A O78A 137.9(7) . 5_666 ?
O2 Eu2A O88A 137.3(8) 6_565 4_665 ?
O2 Eu2A O88A 79.6(7) 6_565 2_665 ?
O2 Eu2A O88A 137.3(8) . 2_665 ?
O2 Eu2A O88A 79.6(7) . 4_665 ?
O78A Eu2A Eu1A 105.1(6) 3_666 . ?
O78A Eu2A Eu1A 157.7(6) 5_666 . ?
O78A Eu2A Eu1A 157.7(6) 3_666 2_665 ?
O78A Eu2A Eu1A 105.1(6) 5_666 2_665 ?
O78A Eu2A O1A 137.3(6) 5_666 2_665 ?
O78A Eu2A O1A 137.2(6) 3_666 2_665 ?
O78A Eu2A O21A 73.0(10) 3_666 . ?
O78A Eu2A O21A 73.0(10) 5_666 . ?
O78A Eu2A Eu3A 68.5(6) 3_666 . ?
O78A Eu2A Eu3A 107.3(6) 5_666 . ?
O78A Eu2A O3A 76.7(6) 5_666 . ?
O78A Eu2A O3A 76.7(6) 3_666 . ?
O78A Eu2A O78A 84.2(12) 5_666 3_666 ?
O78A Eu2A O88A 134.8(9) 5_666 4_665 ?
O78A Eu2A O88A 77.7(9) 5_666 2_665 ?
O78A Eu2A O88A 77.7(8) 3_666 4_665 ?
O78A Eu2A O88A 134.8(9) 3_666 2_665 ?
O88A Eu2A Eu1A 67.4(6) 4_665 . ?
O88A Eu2A Eu1A 67.4(6) 2_665 2_665 ?
O88A Eu2A Eu1A 107.1(7) 2_665 . ?
O88A Eu2A Eu1A 107.1(7) 4_665 2_665 ?
O88A Eu2A O1A 76.3(7) 2_665 2_665 ?
O88A Eu2A O1A 76.3(7) 4_665 2_665 ?
O88A Eu2A O21A 62.2(9) 2_665 . ?
O88A Eu2A O21A 62.2(9) 4_665 . ?
O88A Eu2A Eu3A 156.6(6) 2_665 . ?
O88A Eu2A Eu3A 103.9(6) 4_665 . ?
O88A Eu2A O3A 136.1(6) 2_665 . ?
O88A Eu2A O3A 136.1(6) 4_665 . ?
O88A Eu2A O88A 86.4(11) 4_665 2_665 ?
Eu1A Eu3A Eu2A 60.03(5) . 3_565 ?
Eu3A Eu3A Eu1A 89.99(5) 3_565 . ?
Eu3A Eu3A Eu1A 89.99(5) 2_665 . ?
Eu3A Eu3A Eu2A 60.31(4) 3_565 3_565 ?
Eu3A Eu3A Eu2A 111.58(4) 2_665 3_565 ?
Eu3A Eu3A Eu3A 59.999(1) 2_665 3_565 ?
O3A Eu3A Eu1A 90.11(11) . . ?
O3A Eu3A Eu1A 90.11(11) 3_565 . ?
O3A Eu3A Eu2A 38.13(9) 3_565 3_565 ?
O3A Eu3A Eu2A 135.74(13) . 3_565 ?
O3A Eu3A Eu3A 90.52(10) . 3_565 ?
O3A Eu3A Eu3A 90.52(10) 3_565 2_665 ?
O3A Eu3A Eu3A 30.52(10) 3_565 3_565 ?
O3A Eu3A Eu3A 30.52(10) . 2_665 ?
O3A Eu3A O3A 121.04(19) . 3_565 ?
O3A Eu3A O7A 87.2(6) 3_565 . ?
O3A Eu3A O7A 87.2(6) . . ?
O3A Eu3A O2 120.7(3) . 4_665 ?
O3A Eu3A O2 120.7(3) 3_565 . ?
O3A Eu3A O2 63.8(4) 3_565 4_665 ?
O3A Eu3A O2 63.8(4) . . ?
O3A Eu3A O6 61.72(15) . . ?
O3A Eu3A O6 61.72(15) 3_565 . ?
O3A Eu3A O79A 79.1(6) . 3_666 ?
O3A Eu3A O79A 79.1(6) 3_565 6_556 ?
O3A Eu3A O79A 156.5(6) 3_565 3_666 ?
O3A Eu3A O79A 156.5(6) . 6_556 ?
O7A Eu3A Eu1A 174.5(11) . . ?
O7A Eu3A Eu2A 119.35(16) . 3_565 ?
O7A Eu3A Eu3A 85.2(10) . 3_565 ?
O7A Eu3A Eu3A 85.2(10) . 2_665 ?
O7A Eu3A O2 146.9(4) . . ?
O7A Eu3A O2 146.9(4) . 4_665 ?
O7A Eu3A O6 100.0(14) . . ?
O7A Eu3A O79A 81.5(10) . 3_666 ?
O7A Eu3A O79A 81.5(10) . 6_556 ?
O2 Eu3A Eu1A 33.4(3) 4_665 . ?
O2 Eu3A Eu1A 33.4(3) . . ?
O2 Eu3A Eu2A 93.4(4) . 3_565 ?
O2 Eu3A Eu2A 27.9(4) 4_665 3_565 ?
O2 Eu3A Eu3A 77.6(3) . 2_665 ?
O2 Eu3A Eu3A 109.4(2) 4_665 2_665 ?
O2 Eu3A Eu3A 77.6(3) 4_665 3_565 ?
O2 Eu3A Eu3A 109.4(2) . 3_565 ?
O2 Eu3A O2 66.3(7) . 4_665 ?
O6 Eu3A Eu1A 74.5(8) . . ?
O6 Eu3A Eu2A 78.2(4) . 3_565 ?
O6 Eu3A Eu3A 33.4(3) . 3_565 ?
O6 Eu3A Eu3A 33.4(3) . 2_665 ?
O6 Eu3A O2 80.9(7) . 4_665 ?
O6 Eu3A O2 80.9(7) . . ?
O79A Eu3A Eu1A 102.7(5) 6_556 . ?
O79A Eu3A Eu1A 102.7(5) 3_666 . ?
O79A Eu3A Eu2A 135.4(6) 3_666 3_565 ?
O79A Eu3A Eu2A 67.4(6) 6_556 3_565 ?
O79A Eu3A Eu3A 108.9(6) 6_556 3_565 ?
O79A Eu3A Eu3A 163.5(6) 3_666 3_565 ?
O79A Eu3A Eu3A 163.5(6) 6_556 2_665 ?
O79A Eu3A Eu3A 108.9(6) 3_666 2_665 ?
O79A Eu3A O2 77.7(6) 3_666 . ?
O79A Eu3A O2 77.7(6) 6_556 4_665 ?
O79A Eu3A O2 118.7(7) 3_666 4_665 ?
O79A Eu3A O2 118.7(7) 6_556 . ?
O79A Eu3A O6 140.6(6) 3_666 . ?
O79A Eu3A O6 140.6(6) 6_556 . ?
O79A Eu3A O79A 78.8(12) 3_666 6_556 ?
Eu3A O3A Eu2A 108.92(11) . . ?
Eu3A O3A Eu2A 108.92(11) 2_665 . ?
Eu3A O3A Eu3A 118.96(19) . 2_665 ?
Yb4 O5B Nd1B 161(3) . . ?
O5B Nd1B Nd2B 115.5(4) . . ?
O5B Nd1B O2 138.8(7) . 3_565 ?
O5B Nd1B O4 81.6(17) . . ?
O1B Nd1B O5B 78.9(7) . . ?
O1B Nd1B Nd2B 38.29(8) . . ?
O1B Nd1B O2 121.5(3) . 3_565 ?
O1B Nd1B O4 60.50(15) . . ?
Nd2B Nd1B Nd2B 119.40(16) 3_565 . ?
O2 Nd1B Nd1B 108.3(2) 4_665 3_565 ?
O2 Nd1B Nd1B 73.8(3) 3_565 3_565 ?
O2 Nd1B Nd2B 24.3(4) 3_565 3_565 ?
O2 Nd1B Nd2B 96.5(4) 4_665 3_565 ?
O2 Nd1B Nd2B 24.3(4) 4_665 . ?
O2 Nd1B Nd2B 96.5(4) 3_565 . ?
O2 Nd1B O2 72.8(7) 3_565 4_665 ?
O4 Nd1B Nd1B 32.8(3) . 3_565 ?
O4 Nd1B Nd2B 78.7(4) . . ?
O4 Nd1B Nd2B 78.7(4) . 3_565 ?
O4 Nd1B O2 80.1(6) . 4_665 ?
O4 Nd1B O2 80.1(7) . 3_565 ?
O88B Nd1B O5B 93.0(18) . . ?
O88B Nd1B O5B 93.0(18) 5 . ?
O88B Nd1B O1B 153.9(11) 5 . ?
O88B Nd1B O1B 82.9(12) . . ?
O88B Nd1B Nd2B 71.2(11) . . ?
O88B Nd1B Nd2B 134.5(12) 5 . ?
O88B Nd1B O2 80.7(12) 5 3_565 ?
O88B Nd1B O2 122.8(13) . 3_565 ?
O88B Nd1B O4 143.4(11) . . ?
O88B Nd1B O4 143.4(11) 5 . ?
O88B Nd1B O88B 73(2) . 5 ?
Nd1B O1B Nd2B 108.64(11) . . ?
Nd1B Nd2B Nd3B 90.07(12) . . ?
O1B Nd2B Nd1B 33.06(7) . . ?
O1B Nd2B O21B 125.6(11) . . ?
O1B Nd2B Nd3B 85.67(11) . . ?
O1B Nd2B O3B 99.40(16) . . ?
O21B Nd2B Nd1B 131.6(8) . . ?
O21B Nd2B Nd3B 138.2(7) . . ?
O3B Nd2B Nd1B 85.63(11) . . ?
O3B Nd2B O21B 135.0(11) . . ?
O3B Nd2B Nd3B 33.02(7) . . ?
O2 Nd2B Nd1B 77.8(4) . . ?
O2 Nd2B Nd1B 30.3(5) 4_665 . ?
O2 Nd2B O1B 60.5(5) . . ?
O2 Nd2B O1B 60.5(5) 4_665 . ?
O2 Nd2B O21B 139.2(3) . . ?
O2 Nd2B O21B 139.2(3) 4_665 . ?
O2 Nd2B Nd3B 77.9(3) 4_665 . ?
O2 Nd2B Nd3B 30.5(5) . . ?
O2 Nd2B O3B 60.7(4) 4_665 . ?
O2 Nd2B O3B 60.7(4) . . ?
O2 Nd2B O2 81.2(5) 4_665 . ?
O2 Nd2B O79B 134.5(12) 4_665 3_666 ?
O2 Nd2B O79B 83.6(12) 4_665 6_556 ?
O2 Nd2B O79B 134.5(12) . 6_556 ?
O2 Nd2B O79B 83.6(12) . 3_666 ?
O2 Nd2B O89B 82.0(12) 4_665 . ?
O2 Nd2B O89B 82.0(12) . 4_665 ?
O2 Nd2B O89B 133.4(13) . . ?
O2 Nd2B O89B 133.4(13) 4_665 4_665 ?
O79B Nd2B Nd1B 107.5(11) 6_556 . ?
O79B Nd2B Nd1B 157.7(11) 3_666 . ?
O79B Nd2B O1B 140.2(11) 6_556 . ?
O79B Nd2B O1B 140.2(11) 3_666 . ?
O79B Nd2B O21B 70.7(14) 3_666 . ?
O79B Nd2B O21B 70.7(14) 6_556 . ?
O79B Nd2B Nd3B 67.8(11) 3_666 . ?
O79B Nd2B Nd3B 104.3(11) 6_556 . ?
O79B Nd2B O3B 74.5(11) 3_666 . ?
O79B Nd2B O3B 74.5(11) 6_556 . ?
O79B Nd2B O89B 85.8(16) 3_666 4_665 ?
O79B Nd2B O89B 135.9(16) 3_666 . ?
O79B Nd2B O89B 135.9(16) 6_556 4_665 ?
O79B Nd2B O89B 85.8(16) 6_556 . ?
O89B Nd2B Nd1B 66.3(11) . . ?
O89B Nd2B Nd1B 103.5(12) 4_665 . ?
O89B Nd2B O1B 73.4(12) 4_665 . ?
O89B Nd2B O1B 73.4(12) . . ?
O89B Nd2B O21B 65.3(14) 4_665 . ?
O89B Nd2B O21B 65.3(14) . . ?
O89B Nd2B Nd3B 106.3(11) 4_665 . ?
O89B Nd2B Nd3B 156.3(11) . . ?
O89B Nd2B O3B 139.0(11) . . ?
O89B Nd2B O3B 139.0(11) 4_665 . ?
O89B Nd2B O89B 79(2) . 4_665 ?
Nd2B Nd3B Nd2B 118.94(15) . 2_665 ?
O3B Nd3B Nd2B 134.43(16) . 2_665 ?
O3B Nd3B Nd2B 38.38(8) . . ?
O3B Nd3B O7B 89.9(8) . . ?
O3B Nd3B O2 60.0(4) . . ?
O3B Nd3B O6 60.65(16) . . ?
O7B Nd3B Nd2B 120.06(17) . . ?
O7B Nd3B Nd2B 120.06(18) . 2_665 ?
O2 Nd3B Nd2B 96.0(4) 6_565 . ?
O2 Nd3B Nd2B 24.3(4) 6_565 2_665 ?
O2 Nd3B Nd2B 96.0(4) . 2_665 ?
O2 Nd3B Nd2B 24.3(4) . . ?
O2 Nd3B Nd3B 108.2(2) . 2_665 ?
O2 Nd3B Nd3B 73.9(3) 6_565 2_665 ?
O2 Nd3B O7B 143.9(4) . . ?
O2 Nd3B O7B 143.9(4) 6_565 . ?
O2 Nd3B O2 72.3(7) . 6_565 ?
O6 Nd3B Nd2B 77.8(4) . 2_665 ?
O6 Nd3B Nd2B 77.8(4) . . ?
O6 Nd3B Nd3B 33.4(3) . 2_665 ?
O6 Nd3B O7B 105.0(18) . . ?
O6 Nd3B O2 78.7(7) . 6_565 ?
O6 Nd3B O2 78.7(7) . . ?
O78B Nd3B Nd2B 70.5(12) 3_666 . ?
O78B Nd3B Nd2B 133.5(12) 5_666 . ?
O78B Nd3B Nd2B 70.5(12) 5_666 2_665 ?
O78B Nd3B Nd2B 133.5(12) 3_666 2_665 ?
O78B Nd3B O3B 154.6(12) 5_666 . ?
O78B Nd3B O3B 83.2(12) 3_666 . ?
O78B Nd3B O7B 77.1(17) 3_666 . ?
O78B Nd3B O7B 77.1(17) 5_666 . ?
O78B Nd3B O2 79.6(11) 3_666 . ?
O78B Nd3B O2 121.3(12) 5_666 . ?
O78B Nd3B O6 143.6(12) 3_666 . ?
O78B Nd3B O6 143.6(12) 5_666 . ?
O78B Nd3B O78B 73(2) 3_666 5_666 ?
Nd3B O3B Nd2B 108.61(11) . . ?
Nd3B O7B Yb5 118(3) . . ?
O5B Yb4 O5B 70(2) 2_665 . ?
O5B Yb4 O5B 70(2) 3_565 2_665 ?
O5B Yb4 O5B 70(2) 3_565 . ?
O7B Yb5 O7B 100.1(17) 2_665 3_565 ?
O7B Yb5 O7B 100.1(17) 3_565 . ?
O7B Yb5 O7B 100.1(17) 2_665 . ?
Eu1A O2 Eu3A 113.0(5) . . ?
Eu2A O2 Eu1A 121.7(7) . . ?
Eu2A O2 Eu3A 121.3(7) . . ?
Nd2B O2 Nd3B 125.2(8) . . ?
Eu1A O4 Eu1A 114.4(6) 2_665 . ?
Eu1A O4 Eu1A 114.4(6) 3_565 2_665 ?
Eu1A O4 Eu1A 114.4(6) 3_565 . ?
Eu1A O4 Nd1B 152.3(15) . 3_565 ?
Eu1A O4 Nd1B 58.1(2) 3_565 3_565 ?
Eu1A O4 Nd1B 58.1(2) 2_665 3_565 ?
Nd1B O4 Nd1B 114.5(6) 3_565 . ?
Eu3A O6 Eu3A 113.2(6) 2_665 3_565 ?
Eu3A O6 Eu3A 113.2(6) 2_665 . ?
Eu3A O6 Eu3A 113.2(6) 3_565 . ?
Eu3A O6 Nd3B 57.6(2) 3_565 2_665 ?
Eu3A O6 Nd3B 57.6(2) 2_665 2_665 ?
Eu3A O6 Nd3B 149.1(15) . 2_665 ?
Nd3B O6 Nd3B 113.2(6) 2_665 . ?
C2 C1 C7 120(2) . . ?
C6 C1 C2 120(2) . . ?
C6 C1 C7 121(2) . . ?
C1 C2 C1 119(3) 6 . ?
C3 C2 C1 120.2(16) . . ?
C3 C2 C1 120.2(16) . 6 ?
C2 C3 C4 119.5(14) . 6 ?
C2 C3 C4 119.5(14) . . ?
C4 C3 C4 121(3) . 6 ?
C3 C4 C5 117(2) . 6 ?
C8 C4 C3 118(2) . . ?
C8 C4 C5 125(2) . 6 ?
C6 C5 C4 123(3) . 6 ?
C5 C6 C1 120(3) . . ?
C1 C7 C71 122(2) . . ?
C9 C7 C1 120(2) . . ?
C9 C7 C71 118(2) . . ?
C4 C8 C10 122(2) . . ?
C4 C8 C81 121(2) . . ?
C10 C8 C81 117(2) . . ?
C7 C9 C7 121(3) . 6 ?
C8 C10 C8 120(3) 6 . ?
C72A C71 C7 119(3) . . ?
C72A C71 C76A 118(3) . . ?
C76A C71 C7 123(3) . . ?
C72B C71 C7 119(4) . . ?
C76B C71 C7 117(4) . . ?
C76B C71 C72B 123(5) . . ?
C73A C74 C77 119(3) . . ?
C75A C74 C77 121(3) . . ?
C75A C74 C73A 120(3) . . ?
C73B C74 C77 119(4) . . ?
C73B C74 C75B 118(5) . . ?
C75B C74 C77 123(4) . . ?
O78A C77 C74 116(2) . . ?
O79A C77 C74 119(2) . . ?
O79A C77 O78A 125(2) . . ?
O78B C77 C74 126(3) . . ?
O78B C77 O79B 123(3) . . ?
O79B C77 C74 108(3) . . ?
C73A C72A C71 123(4) . . ?
C72A C73A C74 118(4) . . ?
C74 C75A C76A 122(4) . . ?
C75A C76A C71 118(4) . . ?
C77 O78A Eu2A 137.7(18) . 2_654 ?
C77 O79A Eu3A 141(2) . 2_654 ?
C73B C72B C71 117(7) . . ?
C72B C73B C74 124(8) . . ?
C74 C75B C76B 118(7) . . ?
C71 C76B C75B 120(8) . . ?
C77 O78B Nd3B 141(3) . 2_654 ?
C77 O79B Nd2B 135(3) . 2_654 ?
C82A C81 C8 123(3) . . ?
C86A C81 C8 119(3) . . ?
C86A C81 C82A 118(3) . . ?
C82B C81 C8 118(4) . . ?
C82B C81 C86B 124(5) . . ?
C86B C81 C8 118(4) . . ?
C83A C84 C87 116(3) . . ?
C83A C84 C85A 125(3) . . ?
C85A C84 C87 119(3) . . ?
C83B C84 C87 119(4) . . ?
C85B C84 C87 117(4) . . ?
C85B C84 C83B 125(5) . . ?
O88A C87 C84 115(2) . . ?
O89A C87 C84 119(3) . . ?
O89A C87 O88A 125(2) . . ?
O88B C87 C84 122(3) . . ?
O88B C87 O89B 124(3) . . ?
O89B C87 C84 110(3) . . ?
C81 C82A C83A 118(4) . . ?
C84 C83A C82A 119(4) . . ?
C86A C85A C84 115(4) . . ?
C85A C86A C81 124(4) . . ?
C87 O88A Eu2A 139.3(19) . 3_565 ?
C87 O89A Eu1A 140(2) . . ?
C81 C82B C83B 118(8) . . ?
C84 C83B C82B 117(7) . . ?
C84 C85B C86B 119(8) . . ?
C85B C86B C81 117(7) . . ?
C87 O88B Nd1B 138(3) . . ?
C87 O89B Nd2B 137(3) . . ?

loop_
_geom_bond_atom_site_label_1
_geom_bond_atom_site_label_2
_geom_bond_distance
_geom_bond_site_symmetry_2
_geom_bond_publ_flag
O5A Eu1A 2.21(3) . ?
Eu1A Eu1A 3.930(4) 3_565 ?
Eu1A Eu1A 3.930(4) 2_665 ?
Eu1A O1A 2.280(2) . ?
Eu1A O1A 2.280(2) 2_665 ?
Eu1A Eu2A 3.965(2) 3_565 ?
Eu1A Eu3A 3.958(3) . ?
Eu1A O2 2.367(16) . ?
Eu1A O2 2.367(16) 4_665 ?
Eu1A O4 2.338(8) . ?
Eu1A O89A 2.35(2) 4_665 ?
Eu1A O89A 2.35(2) . ?
O1A Eu2A 2.584(5) 3_565 ?
Eu2A O21A 2.72(3) . ?
Eu2A Eu3A 3.969(2) . ?
Eu2A O3A 2.591(4) . ?
Eu2A O2 2.173(15) . ?
Eu2A O2 2.173(15) 6_565 ?
Eu2A O78A 2.32(2) 5_666 ?
Eu2A O78A 2.32(2) 3_666 ?
Eu2A O88A 2.33(2) 2_665 ?
Eu2A O88A 2.33(2) 4_665 ?
Eu3A Eu3A 3.932(4) 3_565 ?
Eu3A Eu3A 3.932(4) 2_665 ?
Eu3A O3A 2.282(2) 3_565 ?
Eu3A O3A 2.282(2) . ?
Eu3A O7A 2.30(3) . ?
Eu3A O2 2.380(16) . ?
Eu3A O2 2.380(16) 4_665 ?
Eu3A O6 2.355(9) . ?
Eu3A O79A 2.34(2) 3_666 ?
Eu3A O79A 2.34(2) 6_556 ?
O5B Nd1B 2.32(5) . ?
O5B Yb4 2.13(6) . ?
Nd1B Nd1B 3.968(7) 3_565 ?
Nd1B O1B 2.280(2) . ?
Nd1B Nd2B 3.960(4) . ?
Nd1B Nd2B 3.960(4) 3_565 ?
Nd1B O2 2.451(17) 3_565 ?
Nd1B O2 2.451(17) 4_665 ?
Nd1B O4 2.359(9) . ?
Nd1B O88B 2.25(4) . ?
Nd1B O88B 2.25(4) 5 ?
O1B Nd2B 2.590(5) . ?
Nd2B O21B 2.73(4) . ?
Nd2B Nd3B 3.969(4) . ?
Nd2B O3B 2.600(5) . ?
Nd2B O2 1.999(15) . ?
Nd2B O2 1.999(15) 4_665 ?
Nd2B O79B 2.32(4) 6_556 ?
Nd2B O79B 2.32(4) 3_666 ?
Nd2B O89B 2.37(4) . ?
Nd2B O89B 2.37(4) 4_665 ?
Nd3B Nd3B 3.973(7) 2_665 ?
Nd3B O3B 2.282(2) . ?
Nd3B O7B 2.48(5) . ?
Nd3B O2 2.466(16) . ?
Nd3B O2 2.466(16) 6_565 ?
Nd3B O6 2.380(10) . ?
Nd3B O78B 2.23(4) 3_666 ?
Nd3B O78B 2.23(4) 5_666 ?
O7B Yb5 2.57(7) . ?
C1 C2 1.42(3) . ?
C1 C6 1.42(4) . ?
C1 C7 1.44(3) . ?
C2 C3 1.41(3) . ?
C3 C4 1.43(3) 6 ?
C3 C4 1.43(3) . ?
C4 C5 1.43(3) 6 ?
C4 C8 1.39(3) . ?
C5 C6 1.34(2) . ?
C7 C9 1.40(3) . ?
C7 C71 1.48(3) . ?
C8 C10 1.39(3) . ?
C8 C81 1.51(3) . ?
C71 C72A 1.41(5) . ?
C71 C76A 1.45(5) . ?
C71 C72B 1.43(9) . ?
C71 C76B 1.29(10) . ?
C74 C77 1.48(3) . ?
C74 C73A 1.46(5) . ?
C74 C75A 1.35(5) . ?
C74 C73B 1.38(8) . ?
C74 C75B 1.42(9) . ?
C77 O78A 1.31(3) . ?
C77 O79A 1.20(3) . ?
C77 O78B 1.24(5) . ?
C77 O79B 1.45(5) . ?
C72A C73A 1.35(5) . ?
C75A C76A 1.39(5) . ?
C72B C73B 1.37(9) . ?
C75B C76B 1.49(10) . ?
C81 C82A 1.43(6) . ?
C81 C86A 1.38(5) . ?
C81 C82B 1.28(10) . ?
C81 C86B 1.45(10) . ?
C84 C87 1.52(3) . ?
C84 C83A 1.29(5) . ?
C84 C85A 1.44(5) . ?
C84 C83B 1.37(9) . ?
C84 C85B 1.31(9) . ?
C87 O88A 1.29(4) . ?
C87 O89A 1.18(3) . ?
C87 O88B 1.25(5) . ?
C87 O89B 1.35(5) . ?
C82A C83A 1.45(5) . ?
C85A C86A 1.37(5) . ?
C82B C83B 1.54(10) . ?
C85B C86B 1.45(9) . ?

loop_
_geom_torsion_atom_site_label_1
_geom_torsion_atom_site_label_2
_geom_torsion_atom_site_label_3
_geom_torsion_atom_site_label_4
_geom_torsion
_geom_torsion_site_symmetry_1
_geom_torsion_site_symmetry_2
_geom_torsion_site_symmetry_3
_geom_torsion_site_symmetry_4
_geom_torsion_publ_flag
C1 C2 C3 C4 -2(2) 6 . . . ?
C1 C2 C3 C4 2(2) . . . 6 ?
C1 C2 C3 C4 -178(2) . . . . ?
C1 C2 C3 C4 178(2) 6 . . 6 ?
C1 C7 C9 C7 1(7) . . . 6 ?
C1 C7 C71 C72A 119(3) . . . . ?
C1 C7 C71 C76A -66(4) . . . . ?
C1 C7 C71 C72B 61(4) . . . . ?
C1 C7 C71 C76B -122(4) . . . . ?
C2 C1 C6 C5 -2(4) . . . . ?
C2 C1 C7 C9 -3(4) . . . . ?
C2 C1 C7 C71 179(2) . . . . ?
C2 C3 C4 C5 5(4) . . . 6 ?
C2 C3 C4 C8 -179(2) . . . . ?
C3 C4 C8 C10 -2(5) . . . . ?
C3 C4 C8 C81 179(3) . . . . ?
C4 C3 C4 C5 -175(2) 6 . . 6 ?
C4 C3 C4 C8 1(5) 6 . . . ?
C4 C5 C6 C1 -2(4) 6 . . . ?
C4 C8 C10 C8 3(7) . . . 6 ?
C4 C8 C81 C82A -61(4) . . . . ?
C4 C8 C81 C86A 120(3) . . . . ?
C4 C8 C81 C82B -121(4) . . . . ?
C4 C8 C81 C86B 58(5) . . . . ?
C5 C4 C8 C10 174(4) 6 . . . ?
C5 C4 C8 C81 -5(5) 6 . . . ?
C6 C1 C2 C1 -175(2) . . . 6 ?
C6 C1 C2 C3 2(2) . . . . ?
C6 C1 C7 C9 176(3) . . . . ?
C6 C1 C7 C71 -3(4) . . . . ?
C7 C1 C2 C1 4(3) . . . 6 ?
C7 C1 C2 C3 -180(2) . . . . ?
C7 C1 C6 C5 180(3) . . . . ?
C7 C71 C72A C73A -180(2) . . . . ?
C7 C71 C76A C75A 175(3) . . . . ?
C7 C71 C72B C73B 178(2) . . . . ?
C7 C71 C76B C75B -180(4) . . . . ?
C8 C81 C82A C83A 178(2) . . . . ?
C8 C81 C86A C85A -176(3) . . . . ?
C8 C81 C82B C83B -179(2) . . . . ?
C8 C81 C86B C85B 175(4) . . . . ?
C9 C7 C71 C72A -60(4) . . . . ?
C9 C7 C71 C76A 115(4) . . . . ?
C9 C7 C71 C72B -118(4) . . . . ?
C9 C7 C71 C76B 59(5) . . . . ?
C10 C8 C81 C82A 120(3) . . . . ?
C10 C8 C81 C86A -59(4) . . . . ?
C10 C8 C81 C82B 60(4) . . . . ?
C10 C8 C81 C86B -121(4) . . . . ?
C71 C7 C9 C7 -180(3) . . . 6 ?
C71 C72A C73A C74 -1(2) . . . . ?
C71 C72B C73B C74 0(2) . . . . ?
C74 C77 O78A Eu2A -176.2(18) . . . 2_654 ?
C74 C77 O79A Eu3A 169(2) . . . 2_654 ?
C74 C77 O78B Nd3B -163(3) . . . 2_654 ?
C74 C77 O79B Nd2B -175(3) . . . 2_654 ?
C74 C75A C76A C71 11(5) . . . . ?
C74 C75B C76B C71 3(8) . . . . ?
C77 C74 C73A C72A 178.1(17) . . . . ?
C77 C74 C75A C76A 177(3) . . . . ?
C77 C74 C73B C72B 179.9(18) . . . . ?
C77 C74 C75B C76B 179(4) . . . . ?
C72A C71 C76A C75A -10(4) . . . . ?
C73A C74 C77 O78A 7(4) . . . . ?
C73A C74 C77 O79A -170(3) . . . . ?
C73A C74 C75A C76A -8(5) . . . . ?
C75A C74 C77 O78A -177(3) . . . . ?
C75A C74 C77 O79A 6(4) . . . . ?
C75A C74 C73A C72A 2(4) . . . . ?
C76A C71 C72A C73A 5(2) . . . . ?
O78A C77 O79A Eu3A -8(5) . . . 2_654 ?
O79A C77 O78A Eu2A 1(5) . . . 2_654 ?
C72B C71 C76B C75B -3(6) . . . . ?
C73B C74 C77 O78B -13(5) . . . . ?
C73B C74 C77 O79B -173(3) . . . . ?
C73B C74 C75B C76B -2(6) . . . . ?
C75B C74 C77 O78B 167(5) . . . . ?
C75B C74 C77 O79B 6(5) . . . . ?
C75B C74 C73B C72B 0(5) . . . . ?
C76B C71 C72B C73B 1(3) . . . . ?
O78B C77 O79B Nd2B 23(6) . . . 2_654 ?
O79B C77 O78B Nd3B -5(7) . . . 2_654 ?
C81 C8 C10 C8 -178(3) . . . 6 ?
C81 C82A C83A C84 0(2) . . . . ?
C81 C82B C83B C84 0(2) . . . . ?
C84 C87 O88A Eu2A -173(2) . . . 3_565 ?
C84 C87 O89A Eu1A 169(2) . . . . ?
C84 C87 O88B Nd1B -167(3) . . . . ?
C84 C87 O89B Nd2B -174(3) . . . . ?
C84 C85A C86A C81 -4(6) . . . . ?
C84 C85B C86B C81 9(8) . . . . ?
C87 C84 C83A C82A 179.9(18) . . . . ?
C87 C84 C85A C86A -178(3) . . . . ?
C87 C84 C83B C82B -180.0(19) . . . . ?
C87 C84 C85B C86B 176(4) . . . . ?
C82A C81 C86A C85A 5(5) . . . . ?
C83A C84 C87 O88A -173(3) . . . . ?
C83A C84 C87 O89A 11(4) . . . . ?
C83A C84 C85A C86A 0(5) . . . . ?
C85A C84 C87 O88A 5(4) . . . . ?
C85A C84 C87 O89A -171(3) . . . . ?
C85A C84 C83A C82A 2(4) . . . . ?
C86A C81 C82A C83A -3(2) . . . . ?
O88A C87 O89A Eu1A -6(5) . . . . ?
O89A C87 O88A Eu2A 2(5) . . . 3_565 ?
C82B C81 C86B C85B -6(6) . . . . ?
C83B C84 C87 O88B 168(4) . . . . ?
C83B C84 C87 O89B 8(5) . . . . ?
C83B C84 C85B C86B -7(8) . . . . ?
C85B C84 C87 O88B -15(6) . . . . ?
C85B C84 C87 O89B -175(4) . . . . ?
C85B C84 C83B C82B 3(5) . . . . ?
C86B C81 C82B C83B 2(3) . . . . ?
O88B C87 O89B Nd2B 26(7) . . . . ?
O89B C87 O88B Nd1B -10(8) . . . . ?

loop_
_twin_individual_id
_twin_individual_mass_fraction_refined
1 0.498(17)
2 0.502(17)
